data_2227230
loop_
_publ_author_name
'Wang, Hong-Ling'
'Chen, Xiao-Bao'
'Yang, Xu-Hong'
'Pan, Dong-Feng'
'Ma, Jun-Kai'

_publ_section_title
;
 2-Anilino-3-(2-hydroxyphenyl)quinazolin-4(3<i>H</i>)-one--triphenylphosphine
 oxide (1/1)
;
_journal_coeditor_code BT5345
_journal_issue 10
_journal_name_full 'Acta Crystallographica Section E'
_journal_page_first o2522
_journal_paper_doi 10.1107/S1600536810035324
_journal_volume 66
_journal_year 2010
_chemical_formula_iupac 'C20 H15 N3 O2, C18 H15 O P'
_chemical_formula_moiety 'C20 H15 N3 O2, C18 H15 O P'
_chemical_formula_sum 'C38 H30 N3 O3 P'
_chemical_formula_weight 607.62
_chemical_name_systematic
;
2-Anilino-3-(2-hydroxyphenyl)quinazolin-4(3<i>H</i>)-one--
triphenylphosphine oxide (1/1)
;
_space_group_IT_number 14
_symmetry_cell_setting monoclinic
_symmetry_space_group_name_Hall '-P 2ybc'
_symmetry_space_group_name_H-M 'P 1 21/c 1'
_atom_sites_solution_hydrogens geom
_atom_sites_solution_primary direct
_atom_sites_solution_secondary difmap
_audit_creation_method SHELXL-97
_cell_angle_alpha 90.00
_cell_angle_beta 117.7710(10)
_cell_angle_gamma 90.00
_cell_formula_units_Z 4
_cell_length_a 18.9139(3)
_cell_length_b 10.3201(2)
_cell_length_c 18.2145(3)
_cell_measurement_reflns_used 5201
_cell_measurement_temperature 298(2)
_cell_measurement_theta_max 26.08
_cell_measurement_theta_min 2.32
_cell_volume 3145.83(10)
_computing_cell_refinement 'SAINT (Bruker, 2000)'
_computing_data_collection 'SMART (Bruker, 2000)'
_computing_data_reduction 'SAINT (Bruker, 2000)'
_computing_molecular_graphics 'SHELXTL (Sheldrick, 2008)'
_computing_publication_material 'SHELXTL (Sheldrick, 2008)'
_computing_structure_refinement 'SHELXL97 (Sheldrick, 2008)'
_computing_structure_solution 'SHELXS97 (Sheldrick, 2008)'
_diffrn_ambient_temperature 298(2)
_diffrn_measured_fraction_theta_full 0.997
_diffrn_measured_fraction_theta_max 0.997
_diffrn_measurement_device_type 'Bruker SMART APEX CCD area-detector'
_diffrn_measurement_method '\f and \w scans'
_diffrn_radiation_monochromator graphite
_diffrn_radiation_source 'fine-focus sealed tube'
_diffrn_radiation_type MoK\a
_diffrn_radiation_wavelength 0.71073
_diffrn_reflns_av_R_equivalents 0.0356
_diffrn_reflns_av_sigmaI/netI 0.0275
_diffrn_reflns_limit_h_max 25
_diffrn_reflns_limit_h_min -25
_diffrn_reflns_limit_k_max 13
_diffrn_reflns_limit_k_min -13
_diffrn_reflns_limit_l_max 24
_diffrn_reflns_limit_l_min -24
_diffrn_reflns_number 38085
_diffrn_reflns_theta_full 28.33
_diffrn_reflns_theta_max 28.33
_diffrn_reflns_theta_min 2.24
_exptl_absorpt_coefficient_mu 0.130
_exptl_absorpt_correction_T_max 0.9871
_exptl_absorpt_correction_T_min 0.9795
_exptl_absorpt_correction_type multi-scan
_exptl_absorpt_process_details '(SADABS; Sheldrick, 2001)'
_exptl_crystal_colour colorless
_exptl_crystal_density_diffrn 1.283
_exptl_crystal_density_method 'not measured'
_exptl_crystal_description block
_exptl_crystal_F_000 1272
_exptl_crystal_size_max 0.16
_exptl_crystal_size_mid 0.12
_exptl_crystal_size_min 0.10
_refine_diff_density_max 0.366
_refine_diff_density_min -0.229
_refine_ls_extinction_method none
_refine_ls_goodness_of_fit_ref 1.012
_refine_ls_hydrogen_treatment mixed
_refine_ls_matrix_type full
_refine_ls_number_parameters 412
_refine_ls_number_reflns 7826
_refine_ls_number_restraints 0
_refine_ls_restrained_S_all 1.012
_refine_ls_R_factor_all 0.0628
_refine_ls_R_factor_gt 0.0469
_refine_ls_shift/su_max 0.001
_refine_ls_shift/su_mean 0.000
_refine_ls_structure_factor_coef Fsqd
_refine_ls_weighting_details 'calc w=1/[\s^2^(Fo^2^)+(0.0807P)^2^+0.0000P] where P=(Fo^2^+2Fc^2^)/3'
_refine_ls_weighting_scheme calc
_refine_ls_wR_factor_gt 0.1249
_refine_ls_wR_factor_ref 0.1337
_reflns_number_gt 5767
_reflns_number_total 7826
_reflns_threshold_expression I>2\s(I)
_cod_data_source_file bt5345.cif
_cod_data_source_block I
_cod_original_cell_volume 3145.83(9)
_cod_original_sg_symbol_H-M 'P 21/c'
_cod_database_code 2227230
_cod_database_fobs_code 2227230

loop_
_symmetry_equiv_pos_as_xyz
'x, y, z'
'-x, y+1/2, -z+1/2'
'-x, -y, -z'
'x, -y-1/2, z-1/2'

loop_
_atom_site_type_symbol
_atom_site_label
_atom_site_fract_x
_atom_site_fract_y
_atom_site_fract_z
_atom_site_U_iso_or_equiv
_atom_site_adp_type
_atom_site_calc_flag
_atom_site_refinement_flags
_atom_site_occupancy
_atom_site_disorder_assembly
_atom_site_disorder_group
C C1 0.32962(8) 0.72741(14) 0.53651(9) 0.0427(3) Uani d . 1 . .
C C2 0.40582(9) 0.67312(16) 0.56734(10) 0.0553(4) Uani d . 1 . .
H H2 0.4466 0.7194 0.5644 0.066 Uiso calc R 1 . .
C C3 0.42037(10) 0.55219(17) 0.60173(12) 0.0648(5) Uani d . 1 . .
H H3 0.4710 0.5160 0.6219 0.078 Uiso calc R 1 . .
C C4 0.35995(10) 0.48339(18) 0.60672(12) 0.0698(5) Uani d . 1 . .
H H4 0.3703 0.4012 0.6303 0.084 Uiso calc R 1 . .
C C5 0.28496(10) 0.53564(16) 0.57706(11) 0.0602(4) Uani d . 1 . .
H H5 0.2450 0.4891 0.5815 0.072 Uiso calc R 1 . .
C C6 0.26804(8) 0.65830(13) 0.54015(9) 0.0438(3) Uani d . 1 . .
C C7 0.31351(8) 0.85644(13) 0.50056(9) 0.0431(3) Uani d . 1 . .
C C8 0.17650(8) 0.81807(13) 0.47432(9) 0.0407(3) Uani d . 1 . .
C C9 0.03094(8) 0.81895(13) 0.43622(9) 0.0426(3) Uani d . 1 . .
C C10 -0.03180(9) 0.90485(15) 0.41509(11) 0.0573(4) Uani d . 1 . .
H H10 -0.0256 0.9911 0.4044 0.069 Uiso calc R 1 . .
C C11 -0.10340(9) 0.86384(17) 0.40972(12) 0.0651(5) Uani d . 1 . .
H H11 -0.1451 0.9225 0.3953 0.078 Uiso calc R 1 . .
C C12 -0.11359(9) 0.73755(17) 0.42540(11) 0.0588(4) Uani d . 1 . .
H H12 -0.1614 0.7104 0.4233 0.071 Uiso calc R 1 . .
C C13 -0.05256(9) 0.65174(16) 0.44417(11) 0.0579(4) Uani d . 1 . .
H H13 -0.0599 0.5653 0.4534 0.069 Uiso calc R 1 . .
C C14 0.01986(9) 0.69020(14) 0.44979(10) 0.0533(4) Uani d . 1 . .
H H14 0.0607 0.6303 0.4625 0.064 Uiso calc R 1 . .
C C15 0.21124(8) 1.01666(14) 0.42224(9) 0.0435(3) Uani d . 1 . .
C C16 0.22674(8) 1.13421(14) 0.46389(9) 0.0444(3) Uani d . 1 . .
C C17 0.20183(10) 1.24752(16) 0.41711(11) 0.0595(4) Uani d . 1 . .
H H17 0.2115 1.3273 0.4439 0.071 Uiso calc R 1 . .
C C18 0.16332(11) 1.2428(2) 0.33218(12) 0.0701(5) Uani d . 1 . .
H H18 0.1467 1.3194 0.3020 0.084 Uiso calc R 1 . .
C C19 0.14897(11) 1.1270(2) 0.29119(11) 0.0762(6) Uani d . 1 . .
H H19 0.1229 1.1247 0.2335 0.091 Uiso calc R 1 . .
C C20 0.17354(10) 1.01345(18) 0.33622(10) 0.0642(5) Uani d . 1 . .
H H20 0.1648 0.9345 0.3087 0.077 Uiso calc R 1 . .
C C21 0.33743(8) 0.43284(13) 0.30104(9) 0.0433(3) Uani d . 1 . .
C C22 0.32238(9) 0.31200(15) 0.26340(11) 0.0537(4) Uani d . 1 . .
H H22 0.2973 0.3058 0.2058 0.064 Uiso calc R 1 . .
C C23 0.34463(11) 0.20058(16) 0.31131(13) 0.0675(5) Uani d . 1 . .
H H23 0.3350 0.1199 0.2858 0.081 Uiso calc R 1 . .
C C24 0.38093(11) 0.20870(18) 0.39657(13) 0.0674(5) Uani d . 1 . .
H H24 0.3944 0.1337 0.4285 0.081 Uiso calc R 1 . .
C C25 0.39715(11) 0.32773(18) 0.43414(11) 0.0649(5) Uani d . 1 . .
H H25 0.4224 0.3332 0.4917 0.078 Uiso calc R 1 . .
C C26 0.37629(10) 0.43949(16) 0.38725(10) 0.0554(4) Uani d . 1 . .
H H26 0.3883 0.5198 0.4134 0.066 Uiso calc R 1 . .
C C27 0.37978(8) 0.69513(13) 0.28300(8) 0.0409(3) Uani d . 1 . .
C C28 0.43786(9) 0.70114(15) 0.25692(10) 0.0523(4) Uani d . 1 . .
H H28 0.4348 0.6466 0.2149 0.063 Uiso calc R 1 . .
C C29 0.50034(10) 0.78835(18) 0.29339(11) 0.0636(5) Uani d . 1 . .
H H29 0.5388 0.7929 0.2753 0.076 Uiso calc R 1 . .
C C30 0.50577(10) 0.86780(17) 0.35592(12) 0.0649(5) Uani d . 1 . .
H H30 0.5483 0.9253 0.3807 0.078 Uiso calc R 1 . .
C C31 0.44867(11) 0.86288(16) 0.38213(11) 0.0642(5) Uani d . 1 . .
H H31 0.4525 0.9170 0.4246 0.077 Uiso calc R 1 . .
C C32 0.38546(10) 0.77778(15) 0.34559(10) 0.0542(4) Uani d . 1 . .
H H32 0.3464 0.7758 0.3630 0.065 Uiso calc R 1 . .
C C33 0.21504(8) 0.63051(13) 0.24196(9) 0.0435(3) Uani d . 1 . .
C C34 0.19543(10) 0.59243(16) 0.30366(10) 0.0560(4) Uani d . 1 . .
H H34 0.2309 0.5414 0.3475 0.067 Uiso calc R 1 . .
C C35 0.12366(11) 0.62987(19) 0.30023(12) 0.0677(5) Uani d . 1 . .
H H35 0.1111 0.6040 0.3417 0.081 Uiso calc R 1 . .
C C36 0.07094(11) 0.70508(19) 0.23571(13) 0.0703(5) Uani d . 1 . .
H H36 0.0225 0.7292 0.2331 0.084 Uiso calc R 1 . .
C C37 0.08972(11) 0.74456(19) 0.17519(12) 0.0687(5) Uani d . 1 . .
H H37 0.0541 0.7962 0.1319 0.082 Uiso calc R 1 . .
C C38 0.16126(10) 0.70831(16) 0.17799(10) 0.0566(4) Uani d . 1 . .
H H38 0.1735 0.7362 0.1367 0.068 Uiso calc R 1 . .
N N1 0.23328(6) 0.89554(11) 0.46688(7) 0.0402(3) Uani d . 1 . .
N N2 0.19109(7) 0.70555(11) 0.50893(7) 0.0443(3) Uani d . 1 . .
H H2A 0.2741(11) 1.0768(17) 0.5709(11) 0.066 Uiso d . 1 . .
N N3 0.10191(7) 0.87046(12) 0.44097(9) 0.0511(3) Uani d . 1 . .
H H3A 0.0993(10) 0.9481(17) 0.4256(10) 0.061 Uiso d . 1 . .
O O1 0.36237(6) 0.92844(10) 0.49659(7) 0.0590(3) Uani d . 1 . .
O O2 0.26529(7) 1.14642(10) 0.54705(7) 0.0558(3) Uani d . 1 . .
O O3 0.28491(6) 0.54813(10) 0.14922(6) 0.0496(3) Uani d . 1 . .
P P1 0.30304(2) 0.57484(3) 0.23650(2) 0.03965(11) Uani d . 1 . .

loop_
_atom_site_aniso_label
_atom_site_aniso_U_11
_atom_site_aniso_U_22
_atom_site_aniso_U_33
_atom_site_aniso_U_12
_atom_site_aniso_U_13
_atom_site_aniso_U_23
C1 0.0443(7) 0.0437(7) 0.0428(7) -0.0029(6) 0.0226(6) -0.0082(6)
C2 0.0449(8) 0.0609(10) 0.0618(10) -0.0022(7) 0.0263(7) -0.0098(8)
C3 0.0482(9) 0.0657(11) 0.0748(12) 0.0127(8) 0.0239(8) 0.0008(9)
C4 0.0644(11) 0.0566(10) 0.0835(13) 0.0147(9) 0.0302(10) 0.0152(9)
C5 0.0540(9) 0.0507(9) 0.0759(12) 0.0026(7) 0.0303(8) 0.0111(8)
C6 0.0442(8) 0.0423(7) 0.0468(8) -0.0011(6) 0.0226(6) -0.0024(6)
C7 0.0445(7) 0.0458(8) 0.0445(8) -0.0081(6) 0.0254(6) -0.0107(6)
C8 0.0429(7) 0.0388(7) 0.0438(7) -0.0043(6) 0.0232(6) -0.0007(6)
C9 0.0388(7) 0.0432(7) 0.0446(8) -0.0023(6) 0.0184(6) 0.0051(6)
C10 0.0484(9) 0.0459(8) 0.0730(11) 0.0036(7) 0.0244(8) 0.0139(7)
C11 0.0433(9) 0.0594(10) 0.0887(13) 0.0088(7) 0.0275(9) 0.0123(9)
C12 0.0394(8) 0.0653(10) 0.0691(11) -0.0025(7) 0.0232(7) 0.0095(8)
C13 0.0445(8) 0.0512(9) 0.0728(11) -0.0035(7) 0.0230(8) 0.0146(8)
C14 0.0440(8) 0.0436(8) 0.0712(11) 0.0032(6) 0.0259(8) 0.0116(7)
C15 0.0447(7) 0.0448(8) 0.0429(8) -0.0083(6) 0.0221(6) 0.0052(6)
C16 0.0456(8) 0.0432(7) 0.0483(8) -0.0051(6) 0.0251(7) 0.0046(6)
C17 0.0643(10) 0.0459(9) 0.0711(11) -0.0018(7) 0.0339(9) 0.0121(8)
C18 0.0636(11) 0.0694(12) 0.0682(12) -0.0042(9) 0.0230(9) 0.0301(10)
C19 0.0767(12) 0.0890(14) 0.0466(10) -0.0218(11) 0.0150(9) 0.0193(10)
C20 0.0740(11) 0.0667(11) 0.0454(9) -0.0251(9) 0.0225(8) -0.0012(8)
C21 0.0419(7) 0.0429(7) 0.0479(8) -0.0008(6) 0.0234(6) 0.0042(6)
C22 0.0565(9) 0.0459(8) 0.0599(10) -0.0015(7) 0.0280(8) 0.0011(7)
C23 0.0735(12) 0.0426(9) 0.0881(14) 0.0002(8) 0.0390(10) 0.0045(9)
C24 0.0691(11) 0.0563(10) 0.0846(13) 0.0125(9) 0.0425(10) 0.0265(10)
C25 0.0682(11) 0.0696(12) 0.0579(10) 0.0128(9) 0.0302(9) 0.0193(9)
C26 0.0599(9) 0.0532(9) 0.0508(9) 0.0034(7) 0.0239(8) 0.0061(7)
C27 0.0444(7) 0.0383(7) 0.0387(7) -0.0001(6) 0.0183(6) 0.0031(6)
C28 0.0530(9) 0.0566(9) 0.0520(9) -0.0019(7) 0.0284(7) 0.0006(7)
C29 0.0490(9) 0.0720(11) 0.0712(11) -0.0074(8) 0.0290(8) 0.0096(9)
C30 0.0546(10) 0.0534(10) 0.0680(11) -0.0139(8) 0.0129(8) 0.0041(8)
C31 0.0679(11) 0.0516(9) 0.0640(11) -0.0091(8) 0.0229(9) -0.0147(8)
C32 0.0574(9) 0.0522(9) 0.0566(9) -0.0057(7) 0.0296(8) -0.0103(7)
C33 0.0464(8) 0.0419(7) 0.0435(8) -0.0069(6) 0.0221(6) -0.0068(6)
C34 0.0592(9) 0.0602(10) 0.0554(9) -0.0022(8) 0.0325(8) 0.0006(7)
C35 0.0703(11) 0.0755(12) 0.0774(13) -0.0112(10) 0.0512(10) -0.0132(10)
C36 0.0534(10) 0.0749(12) 0.0870(14) -0.0026(9) 0.0364(10) -0.0225(11)
C37 0.0588(10) 0.0724(12) 0.0669(11) 0.0149(9) 0.0227(9) -0.0037(9)
C38 0.0591(10) 0.0599(10) 0.0519(9) 0.0074(8) 0.0268(8) 0.0011(7)
N1 0.0435(6) 0.0385(6) 0.0418(6) -0.0074(5) 0.0226(5) -0.0012(5)
N2 0.0430(6) 0.0405(6) 0.0512(7) -0.0007(5) 0.0235(6) 0.0052(5)
N3 0.0448(7) 0.0408(7) 0.0697(9) 0.0007(5) 0.0283(6) 0.0152(6)
O1 0.0520(6) 0.0544(6) 0.0810(8) -0.0122(5) 0.0397(6) -0.0026(5)
O2 0.0792(8) 0.0408(6) 0.0485(6) -0.0031(5) 0.0307(6) -0.0003(5)
O3 0.0628(6) 0.0483(6) 0.0400(6) -0.0044(5) 0.0258(5) -0.0055(4)
P1 0.0454(2) 0.0385(2) 0.0372(2) -0.00294(15) 0.02114(16) -0.00170(14)

loop_
_atom_type_symbol
_atom_type_description
_atom_type_scat_dispersion_real
_atom_type_scat_dispersion_imag
_atom_type_scat_source
C C 0.0033 0.0016 'International Tables Vol C Tables 4.2.6.8 and 6.1.1.4'
H H 0.0000 0.0000 'International Tables Vol C Tables 4.2.6.8 and 6.1.1.4'
N N 0.0061 0.0033 'International Tables Vol C Tables 4.2.6.8 and 6.1.1.4'
O O 0.0106 0.0060 'International Tables Vol C Tables 4.2.6.8 and 6.1.1.4'
P P 0.1023 0.0942 'International Tables Vol C Tables 4.2.6.8 and 6.1.1.4'

loop_
_geom_angle_atom_site_label_1
_geom_angle_atom_site_label_2
_geom_angle_atom_site_label_3
_geom_angle_site_symmetry_1
_geom_angle_site_symmetry_3
_geom_angle
_geom_angle_publ_flag
C6 C1 C2 . . 120.27(14) ?
C6 C1 C7 . . 119.10(12) ?
C2 C1 C7 . . 120.62(13) ?
C3 C2 C1 . . 120.03(15) ?
C3 C2 H2 . . 120.0 ?
C1 C2 H2 . . 120.0 ?
C2 C3 C4 . . 120.19(15) ?
C2 C3 H3 . . 119.9 ?
C4 C3 H3 . . 119.9 ?
C5 C4 C3 . . 120.44(16) ?
C5 C4 H4 . . 119.8 ?
C3 C4 H4 . . 119.8 ?
C4 C5 C6 . . 120.55(15) ?
C4 C5 H5 . . 119.7 ?
C6 C5 H5 . . 119.7 ?
N2 C6 C1 . . 122.91(13) ?
N2 C6 C5 . . 118.60(13) ?
C1 C6 C5 . . 118.49(13) ?
O1 C7 N1 . . 119.70(13) ?
O1 C7 C1 . . 125.62(13) ?
N1 C7 C1 . . 114.66(11) ?
N2 C8 N3 . . 121.17(12) ?
N2 C8 N1 . . 124.40(12) ?
N3 C8 N1 . . 114.44(12) ?
C10 C9 C14 . . 118.85(13) ?
C10 C9 N3 . . 116.38(12) ?
C14 C9 N3 . . 124.76(13) ?
C11 C10 C9 . . 120.65(15) ?
C11 C10 H10 . . 119.7 ?
C9 C10 H10 . . 119.7 ?
C12 C11 C10 . . 120.49(15) ?
C12 C11 H11 . . 119.8 ?
C10 C11 H11 . . 119.8 ?
C13 C12 C11 . . 119.05(15) ?
C13 C12 H12 . . 120.5 ?
C11 C12 H12 . . 120.5 ?
C12 C13 C14 . . 121.64(15) ?
C12 C13 H13 . . 119.2 ?
C14 C13 H13 . . 119.2 ?
C13 C14 C9 . . 119.27(14) ?
C13 C14 H14 . . 120.4 ?
C9 C14 H14 . . 120.4 ?
C20 C15 C16 . . 120.33(14) ?
C20 C15 N1 . . 118.52(13) ?
C16 C15 N1 . . 121.15(12) ?
O2 C16 C15 . . 124.23(13) ?
O2 C16 C17 . . 117.46(14) ?
C15 C16 C17 . . 118.31(14) ?
C18 C17 C16 . . 120.74(16) ?
C18 C17 H17 . . 119.6 ?
C16 C17 H17 . . 119.6 ?
C19 C18 C17 . . 120.90(16) ?
C19 C18 H18 . . 119.5 ?
C17 C18 H18 . . 119.5 ?
C18 C19 C20 . . 119.40(17) ?
C18 C19 H19 . . 120.3 ?
C20 C19 H19 . . 120.3 ?
C19 C20 C15 . . 120.29(17) ?
C19 C20 H20 . . 119.9 ?
C15 C20 H20 . . 119.9 ?
C22 C21 C26 . . 118.76(14) ?
C22 C21 P1 . . 118.73(12) ?
C26 C21 P1 . . 122.49(11) ?
C23 C22 C21 . . 120.18(16) ?
C23 C22 H22 . . 119.9 ?
C21 C22 H22 . . 119.9 ?
C24 C23 C22 . . 120.36(16) ?
C24 C23 H23 . . 119.8 ?
C22 C23 H23 . . 119.8 ?
C25 C24 C23 . . 119.73(16) ?
C25 C24 H24 . . 120.1 ?
C23 C24 H24 . . 120.1 ?
C24 C25 C26 . . 120.52(17) ?
C24 C25 H25 . . 119.7 ?
C26 C25 H25 . . 119.7 ?
C25 C26 C21 . . 120.40(16) ?
C25 C26 H26 . . 119.8 ?
C21 C26 H26 . . 119.8 ?
C28 C27 C32 . . 118.93(14) ?
C28 C27 P1 . . 117.71(11) ?
C32 C27 P1 . . 123.30(11) ?
C29 C28 C27 . . 120.00(15) ?
C29 C28 H28 . . 120.0 ?
C27 C28 H28 . . 120.0 ?
C30 C29 C28 . . 120.37(16) ?
C30 C29 H29 . . 119.8 ?
C28 C29 H29 . . 119.8 ?
C29 C30 C31 . . 120.15(15) ?
C29 C30 H30 . . 119.9 ?
C31 C30 H30 . . 119.9 ?
C30 C31 C32 . . 120.15(16) ?
C30 C31 H31 . . 119.9 ?
C32 C31 H31 . . 119.9 ?
C31 C32 C27 . . 120.38(15) ?
C31 C32 H32 . . 119.8 ?
C27 C32 H32 . . 119.8 ?
C38 C33 C34 . . 118.22(15) ?
C38 C33 P1 . . 118.08(11) ?
C34 C33 P1 . . 123.54(12) ?
C35 C34 C33 . . 120.56(17) ?
C35 C34 H34 . . 119.7 ?
C33 C34 H34 . . 119.7 ?
C36 C35 C34 . . 120.14(17) ?
C36 C35 H35 . . 119.9 ?
C34 C35 H35 . . 119.9 ?
C37 C36 C35 . . 120.01(17) ?
C37 C36 H36 . . 120.0 ?
C35 C36 H36 . . 120.0 ?
C36 C37 C38 . . 120.46(18) ?
C36 C37 H37 . . 119.8 ?
C38 C37 H37 . . 119.8 ?
C37 C38 C33 . . 120.59(16) ?
C37 C38 H38 . . 119.7 ?
C33 C38 H38 . . 119.7 ?
C8 N1 C7 . . 121.11(11) ?
C8 N1 C15 . . 121.18(11) ?
C7 N1 C15 . . 117.69(11) ?
C8 N2 C6 . . 117.65(12) ?
C8 N3 C9 . . 129.60(12) ?
C8 N3 H3A . . 114.5(11) ?
C9 N3 H3A . . 115.5(11) ?
C16 O2 H2A . . 112.7(13) ?
O3 P1 C27 . . 111.44(6) ?
O3 P1 C21 . . 112.35(6) ?
C27 P1 C21 . . 106.76(6) ?
O3 P1 C33 . . 110.99(6) ?
C27 P1 C33 . . 108.51(6) ?
C21 P1 C33 . . 106.55(7) ?

loop_
_geom_bond_atom_site_label_1
_geom_bond_atom_site_label_2
_geom_bond_site_symmetry_2
_geom_bond_distance
_geom_bond_publ_flag
C1 C6 . 1.3935(19) ?
C1 C2 . 1.397(2) ?
C1 C7 . 1.452(2) ?
C2 C3 . 1.366(2) ?
C2 H2 . 0.9300 ?
C3 C4 . 1.384(2) ?
C3 H3 . 0.9300 ?
C4 C5 . 1.371(2) ?
C4 H4 . 0.9300 ?
C5 C6 . 1.399(2) ?
C5 H5 . 0.9300 ?
C6 N2 . 1.3812(17) ?
C7 O1 . 1.2141(16) ?
C7 N1 . 1.4050(17) ?
C8 N2 . 1.2884(17) ?
C8 N3 . 1.3612(18) ?
C8 N1 . 1.3952(16) ?
C9 C10 . 1.384(2) ?
C9 C14 . 1.3851(19) ?
C9 N3 . 1.4084(17) ?
C10 C11 . 1.378(2) ?
C10 H10 . 0.9300 ?
C11 C12 . 1.367(2) ?
C11 H11 . 0.9300 ?
C12 C13 . 1.366(2) ?
C12 H12 . 0.9300 ?
C13 C14 . 1.383(2) ?
C13 H13 . 0.9300 ?
C14 H14 . 0.9300 ?
C15 C20 . 1.387(2) ?
C15 C16 . 1.388(2) ?
C15 N1 . 1.4428(17) ?
C16 O2 . 1.3463(17) ?
C16 C17 . 1.393(2) ?
C17 C18 . 1.370(2) ?
C17 H17 . 0.9300 ?
C18 C19 . 1.368(3) ?
C18 H18 . 0.9300 ?
C19 C20 . 1.381(2) ?
C19 H19 . 0.9300 ?
C20 H20 . 0.9300 ?
C21 C22 . 1.387(2) ?
C21 C26 . 1.391(2) ?
C21 P1 . 1.8000(14) ?
C22 C23 . 1.385(2) ?
C22 H22 . 0.9300 ?
C23 C24 . 1.377(3) ?
C23 H23 . 0.9300 ?
C24 C25 . 1.370(3) ?
C24 H24 . 0.9300 ?
C25 C26 . 1.379(2) ?
C25 H25 . 0.9300 ?
C26 H26 . 0.9300 ?
C27 C28 . 1.386(2) ?
C27 C32 . 1.387(2) ?
C27 P1 . 1.7944(14) ?
C28 C29 . 1.384(2) ?
C28 H28 . 0.9300 ?
C29 C30 . 1.368(3) ?
C29 H29 . 0.9300 ?
C30 C31 . 1.370(3) ?
C30 H30 . 0.9300 ?
C31 C32 . 1.379(2) ?
C31 H31 . 0.9300 ?
C32 H32 . 0.9300 ?
C33 C38 . 1.390(2) ?
C33 C34 . 1.394(2) ?
C33 P1 . 1.8067(15) ?
C34 C35 . 1.385(2) ?
C34 H34 . 0.9300 ?
C35 C36 . 1.373(3) ?
C35 H35 . 0.9300 ?
C36 C37 . 1.368(3) ?
C36 H36 . 0.9300 ?
C37 C38 . 1.382(2) ?
C37 H37 . 0.9300 ?
C38 H38 . 0.9300 ?
N3 H3A . 0.843(17) ?
O2 H2A . 0.815(18) ?
O3 P1 . 1.4876(10) ?

loop_
_geom_hbond_atom_site_label_D
_geom_hbond_atom_site_label_H
_geom_hbond_atom_site_label_A
_geom_hbond_site_symmetry_A
_geom_hbond_distance_DH
_geom_hbond_distance_HA
_geom_hbond_distance_DA
_geom_hbond_angle_DHA
O2 H2A O3 4_576 0.815(18) 1.862(19) 2.6436(15) 160.1(18)

loop_
_geom_torsion_atom_site_label_1
_geom_torsion_atom_site_label_2
_geom_torsion_atom_site_label_3
_geom_torsion_atom_site_label_4
_geom_torsion_site_symmetry_1
_geom_torsion_site_symmetry_2
_geom_torsion_site_symmetry_3
_geom_torsion_site_symmetry_4
_geom_torsion
_geom_torsion_publ_flag
C6 C1 C2 C3 . . . . -0.4(2) ?
C7 C1 C2 C3 . . . . 179.35(14) ?
C1 C2 C3 C4 . . . . -0.5(3) ?
C2 C3 C4 C5 . . . . 0.2(3) ?
C3 C4 C5 C6 . . . . 1.0(3) ?
C2 C1 C6 N2 . . . . -178.41(13) ?
C7 C1 C6 N2 . . . . 1.8(2) ?
C2 C1 C6 C5 . . . . 1.6(2) ?
C7 C1 C6 C5 . . . . -178.21(14) ?
C4 C5 C6 N2 . . . . 178.11(15) ?
C4 C5 C6 C1 . . . . -1.9(2) ?
C6 C1 C7 O1 . . . . 176.98(14) ?
C2 C1 C7 O1 . . . . -2.8(2) ?
C6 C1 C7 N1 . . . . -4.37(18) ?
C2 C1 C7 N1 . . . . 175.84(12) ?
C14 C9 C10 C11 . . . . 1.7(3) ?
N3 C9 C10 C11 . . . . -179.32(15) ?
C9 C10 C11 C12 . . . . 0.2(3) ?
C10 C11 C12 C13 . . . . -1.8(3) ?
C11 C12 C13 C14 . . . . 1.7(3) ?
C12 C13 C14 C9 . . . . 0.1(3) ?
C10 C9 C14 C13 . . . . -1.8(2) ?
N3 C9 C14 C13 . . . . 179.28(15) ?
C20 C15 C16 O2 . . . . -177.73(14) ?
N1 C15 C16 O2 . . . . 2.6(2) ?
C20 C15 C16 C17 . . . . 1.5(2) ?
N1 C15 C16 C17 . . . . -178.15(13) ?
O2 C16 C17 C18 . . . . 179.01(14) ?
C15 C16 C17 C18 . . . . -0.3(2) ?
C16 C17 C18 C19 . . . . -0.6(3) ?
C17 C18 C19 C20 . . . . 0.2(3) ?
C18 C19 C20 C15 . . . . 1.1(3) ?
C16 C15 C20 C19 . . . . -1.9(2) ?
N1 C15 C20 C19 . . . . 177.73(14) ?
C26 C21 C22 C23 . . . . 1.1(2) ?
P1 C21 C22 C23 . . . . -176.91(12) ?
C21 C22 C23 C24 . . . . 0.8(3) ?
C22 C23 C24 C25 . . . . -1.9(3) ?
C23 C24 C25 C26 . . . . 1.0(3) ?
C24 C25 C26 C21 . . . . 0.9(3) ?
C22 C21 C26 C25 . . . . -2.0(2) ?
P1 C21 C26 C25 . . . . 175.96(12) ?
C32 C27 C28 C29 . . . . 0.2(2) ?
P1 C27 C28 C29 . . . . -177.17(12) ?
C27 C28 C29 C30 . . . . 0.8(2) ?
C28 C29 C30 C31 . . . . -0.9(3) ?
C29 C30 C31 C32 . . . . 0.0(3) ?
C30 C31 C32 C27 . . . . 1.0(3) ?
C28 C27 C32 C31 . . . . -1.1(2) ?
P1 C27 C32 C31 . . . . 176.10(12) ?
C38 C33 C34 C35 . . . . 1.0(2) ?
P1 C33 C34 C35 . . . . -174.42(13) ?
C33 C34 C35 C36 . . . . 0.0(3) ?
C34 C35 C36 C37 . . . . -0.8(3) ?
C35 C36 C37 C38 . . . . 0.6(3) ?
C36 C37 C38 C33 . . . . 0.4(3) ?
C34 C33 C38 C37 . . . . -1.2(2) ?
P1 C33 C38 C37 . . . . 174.44(13) ?
N2 C8 N1 C7 . . . . -2.4(2) ?
N3 C8 N1 C7 . . . . 178.00(12) ?
N2 C8 N1 C15 . . . . 175.68(13) ?
N3 C8 N1 C15 . . . . -3.87(18) ?
O1 C7 N1 C8 . . . . -176.54(12) ?
C1 C7 N1 C8 . . . . 4.71(18) ?
O1 C7 N1 C15 . . . . 5.26(19) ?
C1 C7 N1 C15 . . . . -173.48(11) ?
C20 C15 N1 C8 . . . . -77.32(17) ?
C16 C15 N1 C8 . . . . 102.31(15) ?
C20 C15 N1 C7 . . . . 100.87(15) ?
C16 C15 N1 C7 . . . . -79.50(16) ?
N3 C8 N2 C6 . . . . 179.02(13) ?
N1 C8 N2 C6 . . . . -0.5(2) ?
C1 C6 N2 C8 . . . . 0.8(2) ?
C5 C6 N2 C8 . . . . -179.21(14) ?
N2 C8 N3 C9 . . . . -0.7(2) ?
N1 C8 N3 C9 . . . . 178.85(14) ?
C10 C9 N3 C8 . . . . 166.44(15) ?
C14 C9 N3 C8 . . . . -14.6(3) ?
C28 C27 P1 O3 . . . . -31.45(13) ?
C32 C27 P1 O3 . . . . 151.32(12) ?
C28 C27 P1 C21 . . . . 91.57(12) ?
C32 C27 P1 C21 . . . . -85.66(14) ?
C28 C27 P1 C33 . . . . -153.95(11) ?
C32 C27 P1 C33 . . . . 28.83(15) ?
C22 C21 P1 O3 . . . . -18.40(14) ?
C26 C21 P1 O3 . . . . 163.67(11) ?
C22 C21 P1 C27 . . . . -140.85(12) ?
C26 C21 P1 C27 . . . . 41.22(14) ?
C22 C21 P1 C33 . . . . 103.34(12) ?
C26 C21 P1 C33 . . . . -74.59(13) ?
C38 C33 P1 O3 . . . . -35.40(14) ?
C34 C33 P1 O3 . . . . 139.99(12) ?
C38 C33 P1 C27 . . . . 87.37(13) ?
C34 C33 P1 C27 . . . . -97.24(13) ?
C38 C33 P1 C21 . . . . -158.00(12) ?
C34 C33 P1 C21 . . . . 17.38(14) ?

loop_
_cod_related_entry_id
_cod_related_entry_database
_cod_related_entry_code
1 ChemSpider 30656185
